data_1502187
loop_
_publ_author_name
'Tan, Chong Kiat'
'Zhou, Ling'
'Yeung, Ying-Yeung'

_publ_section_title
;
 Aminothiocarbamate-catalyzed asymmetric bromolactonization of
 1,2-disubstituted olefinic acids.
;
_journal_issue 10
_journal_name_full 'Organic letters'
_journal_page_first 2738
_journal_page_last 2741
_journal_paper_doi 10.1021/ol200840e
_journal_volume 13
_journal_year 2011
_chemical_formula_sum 'C11 H11 Br O2'
_chemical_formula_weight 255.11
_chemical_name_systematic
; 
 ? 
;
_space_group_IT_number 19
_symmetry_cell_setting orthorhombic
_symmetry_space_group_name_Hall 'P 2ac 2ab'
_symmetry_space_group_name_H-M 'P 21 21 21'
_atom_sites_solution_hydrogens geom
_atom_sites_solution_primary direct
_atom_sites_solution_secondary difmap
_audit_creation_method SHELXL-97
_cell_angle_alpha 90.00
_cell_angle_beta 90.00
_cell_angle_gamma 90.00
_cell_formula_units_Z 8
_cell_length_a 5.7541(3)
_cell_length_b 12.5905(7)
_cell_length_c 28.0403(15)
_cell_measurement_reflns_used 4252
_cell_measurement_temperature 223(2)
_cell_measurement_theta_max 25.02
_cell_measurement_theta_min 2.71
_cell_volume 2031.44(19)
_computing_cell_refinement 'Bruker SMART'
_computing_data_collection 'Bruker SMART'
_computing_data_reduction 'Bruker SAINT'
_computing_molecular_graphics 'Bruker SHELXTL'
_computing_publication_material 'Bruker SHELXTL'
_computing_structure_refinement 'SHELXL-97 (Sheldrick, 1997)'
_computing_structure_solution 'SHELXS-97 (Sheldrick, 1990)'
_diffrn_ambient_temperature 223(2)
_diffrn_measured_fraction_theta_full 1.000
_diffrn_measured_fraction_theta_max 1.000
_diffrn_measurement_device_type 'CCD area detector'
_diffrn_measurement_method 'phi and omega scans'
_diffrn_radiation_monochromator graphite
_diffrn_radiation_source 'fine-focus sealed tube'
_diffrn_radiation_type MoK\a
_diffrn_radiation_wavelength 0.71073
_diffrn_reflns_av_R_equivalents 0.0380
_diffrn_reflns_av_sigmaI/netI 0.0551
_diffrn_reflns_limit_h_max 7
_diffrn_reflns_limit_h_min -7
_diffrn_reflns_limit_k_max 14
_diffrn_reflns_limit_k_min -16
_diffrn_reflns_limit_l_max 36
_diffrn_reflns_limit_l_min -36
_diffrn_reflns_number 14446
_diffrn_reflns_theta_full 27.50
_diffrn_reflns_theta_max 27.50
_diffrn_reflns_theta_min 1.45
_exptl_absorpt_coefficient_mu 4.016
_exptl_absorpt_correction_T_max 0.8621
_exptl_absorpt_correction_T_min 0.3949
_exptl_absorpt_correction_type multi-scan
_exptl_crystal_colour COLOURLESS
_exptl_crystal_density_diffrn 1.668
_exptl_crystal_density_meas ?
_exptl_crystal_density_method 'not measured'
_exptl_crystal_description BLOCK
_exptl_crystal_F_000 1024
_exptl_crystal_size_max 0.68
_exptl_crystal_size_mid 0.24
_exptl_crystal_size_min 0.11
_refine_diff_density_max 0.655
_refine_diff_density_min -0.274
_refine_diff_density_rms 0.073
_refine_ls_abs_structure_details 'Flack H D (1983), Acta Cryst. A39, 876-881'
_refine_ls_abs_structure_Flack 0.000(9)
_refine_ls_extinction_method none
_refine_ls_goodness_of_fit_ref 0.992
_refine_ls_hydrogen_treatment mixed
_refine_ls_matrix_type full
_refine_ls_number_parameters 253
_refine_ls_number_reflns 4664
_refine_ls_number_restraints 0
_refine_ls_restrained_S_all 0.992
_refine_ls_R_factor_all 0.0438
_refine_ls_R_factor_gt 0.0352
_refine_ls_shift/su_max 0.002
_refine_ls_shift/su_mean 0.000
_refine_ls_structure_factor_coef Fsqd
_refine_ls_weighting_details 'calc w=1/[\s^2^(Fo^2^)+(0.0353P)^2^+0.0000P] where P=(Fo^2^+2Fc^2^)/3'
_refine_ls_weighting_scheme calc
_refine_ls_wR_factor_gt 0.0783
_refine_ls_wR_factor_ref 0.0811
_reflns_number_gt 4026
_reflns_number_total 4664
_reflns_threshold_expression >2sigma(I)
_cod_data_source_file ol200840e_si_003.cif
_cod_data_source_block a671
_cod_depositor_comments
;
The following automatic conversions were performed:

'_symmetry_cell_setting' value 'Orthorhombic' changed to
'orthorhombic' according to
/home/saulius/struct/CIF-dictionaries/cif_core.dic dictionary named
'cif_core.dic' version 2.4.1 from
2010-06-29.

'_exptl_absorpt_correction_type' value 'Multi-scan'
changed to 'multi-scan' according to
/home/saulius/struct/CIF-dictionaries/cif_core.dic dictionary named
'cif_core.dic' version 2.4.1 from 2010-06-29.

Automatic conversion script
Id: cif_fix_values 1715 2011-07-08 13:25:40Z adriana 

The following automatic conversions were performed:

'_exptl_crystal_density_meas' value 'Not Measured' was changed to '?'
- the value is perceived as not measured.

Automatic conversion script
Id: cif_fix_values 3008 2015-01-20 13:52:24Z robertas 
;
_cod_original_sg_symbol_H-M P2(1)2(1)2(1)
_cod_database_code 1502187

loop_
_symmetry_equiv_pos_as_xyz
'x, y, z'
'-x+1/2, -y, z+1/2'
'-x, y+1/2, -z+1/2'
'x+1/2, -y+1/2, -z'

loop_
_atom_site_label
_atom_site_type_symbol
_atom_site_fract_x
_atom_site_fract_y
_atom_site_fract_z
_atom_site_U_iso_or_equiv
_atom_site_adp_type
_atom_site_occupancy
_atom_site_symmetry_multiplicity
_atom_site_calc_flag
_atom_site_refinement_flags
Br1 Br 0.90889(7) 1.06306(3) 0.857108(12) 0.04247(11) Uani 1 1 d .
Br2 Br 0.42549(8) 0.17255(3) 0.775413(12) 0.04635(11) Uani 1 1 d .
O1 O 0.4968(4) 1.03283(17) 0.97843(7) 0.0352(5) Uani 1 1 d .
O2 O 0.2023(5) 1.1187(2) 1.00842(10) 0.0526(7) Uani 1 1 d .
O3 O -0.0860(4) 0.39231(16) 0.73887(7) 0.0336(5) Uani 1 1 d .
O4 O -0.3688(4) 0.3939(2) 0.68679(9) 0.0494(7) Uani 1 1 d .
C1 C 0.3517(6) 1.1162(3) 0.97842(11) 0.0325(8) Uani 1 1 d .
C2 C 0.3721(6) 1.1995(3) 0.94020(12) 0.0375(8) Uani 1 1 d .
H2A H 0.3707 1.2694 0.9555 0.045 Uiso 1 1 calc R
H2B H 0.2340 1.1952 0.9198 0.045 Uiso 1 1 calc R
C3 C 0.5863(7) 1.1928(2) 0.90848(11) 0.0355(7) Uani 1 1 d .
H3A H 0.5579 1.2304 0.8784 0.043 Uiso 1 1 calc R
H3B H 0.7191 1.2262 0.9244 0.043 Uiso 1 1 calc R
C4 C 0.6382(5) 1.0775(2) 0.89869(10) 0.0276(7) Uani 1 1 d .
H4 H 0.5017 1.0436 0.8835 0.033 Uiso 1 1 calc R
C5 C 0.6937(5) 1.0216(2) 0.94513(11) 0.0257(6) Uani 1 1 d .
H5 H 0.8324 1.0554 0.9595 0.031 Uiso 1 1 calc R
C6 C 0.7355(5) 0.9036(2) 0.94161(10) 0.0236(6) Uani 1 1 d .
C7 C 0.9381(6) 0.8600(2) 0.95926(10) 0.0295(7) Uani 1 1 d .
H7 H 1.0524 0.9040 0.9728 0.035 Uiso 1 1 calc R
C8 C 0.9726(6) 0.7499(3) 0.95691(11) 0.0349(8) Uani 1 1 d .
H8 H 1.1108 0.7201 0.9688 0.042 Uiso 1 1 calc R
C9 C 0.8051(6) 0.6853(3) 0.93733(12) 0.0364(8) Uani 1 1 d .
H9 H 0.8288 0.6115 0.9358 0.044 Uiso 1 1 calc R
C10 C 0.6020(6) 0.7291(2) 0.91990(11) 0.0324(7) Uani 1 1 d .
H10 H 0.4872 0.6849 0.9067 0.039 Uiso 1 1 calc R
C11 C 0.5667(6) 0.8379(2) 0.92179(10) 0.0298(6) Uani 1 1 d .
H11 H 0.4286 0.8673 0.9097 0.036 Uiso 1 1 calc R
C12 C -0.1926(6) 0.3524(3) 0.69966(11) 0.0356(8) Uani 1 1 d .
C13 C -0.0938(10) 0.2569(4) 0.67693(14) 0.0684(13) Uani 1 1 d .
H13A H -0.0444 0.2775 0.6448 0.082 Uiso 1 1 calc R
H13B H -0.2210 0.2058 0.6731 0.082 Uiso 1 1 calc R
C14 C 0.1034(8) 0.1989(3) 0.69918(12) 0.0487(9) Uani 1 1 d .
H14A H 0.2462 0.2136 0.6813 0.058 Uiso 1 1 calc R
H14B H 0.0738 0.1223 0.6977 0.058 Uiso 1 1 calc R
C15 C 0.1354(6) 0.2317(2) 0.75026(11) 0.0327(7) Uani 1 1 d .
H15 H 0.0035 0.2044 0.7693 0.039 Uiso 1 1 calc R
C16 C 0.1422(5) 0.3525(2) 0.75420(11) 0.0292(7) Uani 1 1 d .
H16 H 0.2634 0.3805 0.7325 0.035 Uiso 1 1 calc R
C17 C 0.1817(5) 0.3954(2) 0.80327(11) 0.0265(6) Uani 1 1 d .
C18 C 0.0149(6) 0.3817(2) 0.83895(11) 0.0302(7) Uani 1 1 d .
H18 H -0.1261 0.3474 0.8320 0.036 Uiso 1 1 calc R
C19 C 0.0578(7) 0.4191(2) 0.88484(11) 0.0359(7) Uani 1 1 d .
H19 H -0.0554 0.4107 0.9087 0.043 Uiso 1 1 calc R
C20 C 0.2639(7) 0.4680(3) 0.89535(13) 0.0415(9) Uani 1 1 d .
H20 H 0.2925 0.4924 0.9265 0.050 Uiso 1 1 calc R
C21 C 0.4291(7) 0.4815(3) 0.86043(13) 0.0421(8) Uani 1 1 d .
H21 H 0.5702 0.5153 0.8679 0.050 Uiso 1 1 calc R
C22 C 0.3893(6) 0.4456(2) 0.81413(12) 0.0348(7) Uani 1 1 d .
H22 H 0.5027 0.4554 0.7904 0.042 Uiso 1 1 calc R

loop_
_atom_site_aniso_label
_atom_site_aniso_U_11
_atom_site_aniso_U_22
_atom_site_aniso_U_33
_atom_site_aniso_U_23
_atom_site_aniso_U_13
_atom_site_aniso_U_12
Br1 0.0504(2) 0.04106(19) 0.03593(18) 0.00430(14) 0.01478(17) -0.00332(19)
Br2 0.0582(2) 0.03905(19) 0.0418(2) -0.00228(14) -0.00492(19) 0.01797(19)
O1 0.0424(13) 0.0334(12) 0.0296(12) 0.0032(9) 0.0119(10) 0.0044(10)
O2 0.0460(16) 0.0634(19) 0.0482(16) -0.0118(13) 0.0171(13) 0.0053(14)
O3 0.0332(11) 0.0375(12) 0.0302(11) -0.0004(9) -0.0022(10) 0.0071(11)
O4 0.0388(16) 0.0714(18) 0.0379(14) 0.0019(12) -0.0069(12) 0.0078(13)
C1 0.0347(18) 0.0296(17) 0.0332(18) -0.0139(13) -0.0033(14) -0.0019(13)
C2 0.042(2) 0.0271(16) 0.043(2) -0.0016(13) -0.0059(16) 0.0062(15)
C3 0.048(2) 0.0231(15) 0.0352(17) 0.0026(12) 0.0008(17) -0.0025(17)
C4 0.0321(17) 0.0276(16) 0.0232(15) 0.0003(12) 0.0000(12) -0.0029(12)
C5 0.0263(15) 0.0256(15) 0.0250(15) 0.0012(12) 0.0000(13) -0.0023(13)
C6 0.0244(15) 0.0271(15) 0.0192(14) 0.0022(11) 0.0025(12) -0.0047(13)
C7 0.0265(16) 0.0366(16) 0.0253(15) 0.0022(12) -0.0027(14) 0.0002(15)
C8 0.0298(18) 0.0406(19) 0.0342(18) 0.0090(14) 0.0020(14) 0.0111(15)
C9 0.050(2) 0.0281(17) 0.0308(18) 0.0017(13) 0.0119(15) 0.0072(16)
C10 0.0353(18) 0.0295(16) 0.0324(16) -0.0050(12) 0.0016(15) -0.0036(16)
C11 0.0291(16) 0.0320(16) 0.0283(15) 0.0021(12) -0.0035(14) -0.0016(15)
C12 0.0342(18) 0.050(2) 0.0226(17) 0.0041(14) 0.0032(14) -0.0011(16)
C13 0.076(3) 0.091(3) 0.038(2) -0.021(2) -0.020(2) 0.023(3)
C14 0.065(3) 0.045(2) 0.037(2) -0.0071(15) -0.003(2) 0.008(2)
C15 0.0351(19) 0.0306(17) 0.0323(17) 0.0029(13) -0.0012(14) 0.0020(13)
C16 0.0306(17) 0.0282(16) 0.0287(16) 0.0022(12) 0.0041(13) 0.0001(12)
C17 0.0296(16) 0.0202(15) 0.0296(16) 0.0022(12) -0.0001(13) 0.0009(12)
C18 0.0290(17) 0.0288(17) 0.0327(17) 0.0009(13) 0.0023(13) -0.0031(13)
C19 0.048(2) 0.0320(17) 0.0275(16) -0.0018(12) 0.0055(15) -0.0003(17)
C20 0.056(2) 0.0313(18) 0.0375(19) -0.0122(14) -0.0079(18) 0.0098(17)
C21 0.0382(19) 0.0295(17) 0.058(2) -0.0130(15) -0.006(2) -0.0046(17)
C22 0.0328(18) 0.0282(16) 0.0434(19) -0.0040(13) 0.0052(15) -0.0025(15)

loop_
_atom_type_symbol
_atom_type_description
_atom_type_scat_dispersion_real
_atom_type_scat_dispersion_imag
_atom_type_scat_source
C C 0.0033 0.0016 'International Tables Vol C Tables 4.2.6.8 and 6.1.1.4'
H H 0.0000 0.0000 'International Tables Vol C Tables 4.2.6.8 and 6.1.1.4'
O O 0.0106 0.0060 'International Tables Vol C Tables 4.2.6.8 and 6.1.1.4'
Br Br -0.2901 2.4595 'International Tables Vol C Tables 4.2.6.8 and 6.1.1.4'

loop_
_geom_angle_atom_site_label_1
_geom_angle_atom_site_label_2
_geom_angle_atom_site_label_3
_geom_angle
C1 O1 C5 123.6(2)
C12 O3 C16 121.0(2)
O2 C1 O1 117.8(3)
O2 C1 C2 122.4(3)
O1 C1 C2 119.8(3)
C1 C2 C3 116.2(3)
C4 C3 C2 108.7(3)
C3 C4 C5 109.4(2)
C3 C4 Br1 110.9(2)
C5 C4 Br1 107.6(2)
O1 C5 C6 105.0(2)
O1 C5 C4 109.8(2)
C6 C5 C4 115.8(2)
C7 C6 C11 119.7(3)
C7 C6 C5 120.2(3)
C11 C6 C5 120.1(3)
C6 C7 C8 119.7(3)
C9 C8 C7 120.2(3)
C8 C9 C10 119.9(3)
C9 C10 C11 120.3(3)
C10 C11 C6 120.1(3)
O4 C12 O3 117.8(3)
O4 C12 C13 123.6(4)
O3 C12 C13 118.6(3)
C12 C13 C14 120.9(3)
C13 C14 C15 111.0(3)
C14 C15 C16 110.3(3)
C14 C15 Br2 110.1(2)
C16 C15 Br2 109.3(2)
O3 C16 C17 106.4(2)
O3 C16 C15 107.2(2)
C17 C16 C15 115.5(3)
C22 C17 C18 119.4(3)
C22 C17 C16 119.9(3)
C18 C17 C16 120.7(3)
C19 C18 C17 119.9(3)
C20 C19 C18 120.3(3)
C19 C20 C21 120.1(3)
C20 C21 C22 120.6(3)
C17 C22 C21 119.6(3)

loop_
_geom_bond_atom_site_label_1
_geom_bond_atom_site_label_2
_geom_bond_distance
Br1 C4 1.954(3)
Br2 C15 1.959(3)
O1 C1 1.341(4)
O1 C5 1.475(4)
O2 C1 1.203(4)
O3 C12 1.356(4)
O3 C16 1.470(4)
O4 C12 1.196(4)
C1 C2 1.504(5)
C2 C3 1.522(5)
C3 C4 1.508(4)
C4 C5 1.514(4)
C5 C6 1.508(4)
C6 C7 1.380(4)
C6 C11 1.392(4)
C7 C8 1.403(5)
C8 C9 1.375(5)
C9 C10 1.381(5)
C10 C11 1.386(4)
C12 C13 1.474(5)
C13 C14 1.487(6)
C14 C15 1.502(5)
C15 C16 1.526(4)
C16 C17 1.495(4)
C17 C22 1.385(5)
C17 C18 1.397(4)
C18 C19 1.392(4)
C19 C20 1.368(5)
C20 C21 1.375(5)
C21 C22 1.394(5)
